data_7043562
loop_
_publ_author_name
'Petuker, Anette'
'Gerschel, Philipp'
'Piontek, Stefan'
'Ritterskamp, Nadine'
'Wittkamp, Florian'
'Iffland, Linda'
'Miller, Reece Graham'
'van Gastel, Maurice'
'Apfel, Ulf-Peter'

_publ_section_title
;
 Spectroscopic and Reactivity Differences in Metal Complexes Derived from
 Sulfur Containing Triphos Homologs
;
_journal_name_full 'Dalton Trans.'
_journal_paper_doi 10.1039/C7DT01459G
_journal_year 2017
_chemical_formula_moiety 'C38 H34 Mo O3 P2 S, C4 H8 O'
_chemical_formula_sum 'C42 H42 Mo O4 P2 S'
_chemical_formula_weight 800.69
_space_group_crystal_system monoclinic
_space_group_IT_number 14
_space_group_name_Hall '-P 2yn'
_space_group_name_H-M_alt 'P 1 21/n 1'
_symmetry_space_group_name_Hall '-P 2yn'
_symmetry_space_group_name_H-M 'P 1 21/n 1'
_atom_sites_solution_hydrogens geom
_audit_creation_method SHELXL-2016/6
_audit_update_record
;
2017-06-22 deposited with the CCDC.
2017-07-10 downloaded from the CCDC.
;
_cell_angle_alpha 90
_cell_angle_beta 100.417(7)
_cell_angle_gamma 90
_cell_formula_units_Z 4
_cell_length_a 10.2574(7)
_cell_length_b 17.4761(9)
_cell_length_c 21.2556(15)
_cell_measurement_reflns_used 5399
_cell_measurement_temperature 120(2)
_cell_measurement_theta_max 75.9530
_cell_measurement_theta_min 4.2040
_cell_volume 3747.5(4)
_computing_cell_refinement 'CrysAlisPro 1.171.38.43 (Rigaku OD, 2015)'
_computing_data_collection 'CrysAlisPro 1.171.38.43 (Rigaku OD, 2015)'
_computing_data_reduction 'CrysAlisPro 1.171.38.43 (Rigaku OD, 2015)'
_computing_molecular_graphics
;
Olex2, OlexSys Ltd,
Version 1.2
(compiled Mar  28 2017)
;
_computing_publication_material
;
publCIF, IUCr,
Version 1.9.20_c
;
_computing_structure_refinement 'SHELXL-2016/6 (Sheldrick, 2016)'
_computing_structure_solution 'SHELXT-2014/5 (Sheldrick, 2014)'
_diffrn_ambient_environment N~2~
_diffrn_ambient_temperature 120(2)
_diffrn_detector_area_resol_mean 10.4372
_diffrn_measured_fraction_theta_full 1.000
_diffrn_measured_fraction_theta_max 0.980
_diffrn_measurement_device_type 'SuperNova, Single source at offset, Atlas'
_diffrn_measurement_method '\w scans'
_diffrn_radiation_type CuK\a
_diffrn_radiation_wavelength 1.54184
_diffrn_reflns_av_R_equivalents 0.1243
_diffrn_reflns_av_unetI/netI 0.0974
_diffrn_reflns_Laue_measured_fraction_full 1.000
_diffrn_reflns_Laue_measured_fraction_max 0.980
_diffrn_reflns_limit_h_max 12
_diffrn_reflns_limit_h_min -12
_diffrn_reflns_limit_k_max 17
_diffrn_reflns_limit_k_min -21
_diffrn_reflns_limit_l_max 26
_diffrn_reflns_limit_l_min -26
_diffrn_reflns_number 37465
_diffrn_reflns_point_group_measured_fraction_full 1.000
_diffrn_reflns_point_group_measured_fraction_max 0.980
_diffrn_reflns_theta_full 71.9829
_diffrn_reflns_theta_max 77.145
_diffrn_reflns_theta_min 3.296
_diffrn_source 'micro-focus sealed X-ray tube'
_exptl_absorpt_coefficient_mu 4.520
_exptl_absorpt_correction_T_max 0.786
_exptl_absorpt_correction_T_min 0.457
_exptl_absorpt_correction_type gaussian
_exptl_absorpt_process_details
;
CrysAlisPro 1.171.38.43 (Rigaku Oxford Diffraction, 2015)
Numerical absorption correction based on gaussian integration over
            a multifaceted crystal model
Empirical absorption correction using spherical harmonics,
 implemented in SCALE3 ABSPACK scaling algorithm.
;
_exptl_crystal_colour colorless
_exptl_crystal_density_diffrn 1.419
_exptl_crystal_description prism
_exptl_crystal_F_000 1856
_exptl_crystal_size_max 0.291
_exptl_crystal_size_mid 0.081
_exptl_crystal_size_min 0.064
_refine_diff_density_max 1.681
_refine_diff_density_min -0.783
_refine_diff_density_rms 0.152
_refine_ls_extinction_method none
_refine_ls_goodness_of_fit_ref 1.037
_refine_ls_hydrogen_treatment constr
_refine_ls_matrix_type full
_refine_ls_number_parameters 452
_refine_ls_number_reflns 7773
_refine_ls_number_restraints 0
_refine_ls_restrained_S_all 1.037
_refine_ls_R_factor_all 0.1015
_refine_ls_R_factor_gt 0.0711
_refine_ls_shift/su_max 0.001
_refine_ls_shift/su_mean 0.000
_refine_ls_structure_factor_coef Fsqd
_refine_ls_weighting_details 'w=1/[\s^2^(Fo^2^)+(0.1012P)^2^+9.4760P] where P=(Fo^2^+2Fc^2^)/3'
_refine_ls_weighting_scheme calc
_refine_ls_wR_factor_gt 0.1810
_refine_ls_wR_factor_ref 0.2124
_reflns_Friedel_coverage 0.000
_reflns_number_gt 5583
_reflns_number_total 7773
_reflns_threshold_expression 'I > 2\s(I)'
_cod_data_source_file c7dt01459g2.cif
_cod_data_source_block AP464f
_cod_database_code 7043562
_shelx_shelxl_version_number 2016/6
_shelx_space_group_comment
;
The symmetry employed for this shelxl refinement is uniquely defined
by the following loop, which should always be used as a source of
symmetry information in preference to the above space-group names.
They are only intended as comments.
;
_publcif_funding_html
;
;

loop_
_space_group_symop_operation_xyz
'x, y, z'
'-x+1/2, y+1/2, -z+1/2'
'-x, -y, -z'
'x-1/2, -y-1/2, z-1/2'

loop_
_atom_site_label
_atom_site_type_symbol
_atom_site_fract_x
_atom_site_fract_y
_atom_site_fract_z
_atom_site_U_iso_or_equiv
_atom_site_adp_type
_atom_site_occupancy
_atom_site_site_symmetry_order
_atom_site_calc_flag
_atom_site_refinement_flags_posn
_atom_site_refinement_flags_adp
Mo1 Mo 0.52109(4) 0.20686(3) 0.32259(2) 0.02357(16) Uani 1 1 d . .
S1 S 0.41270(14) 0.07618(8) 0.29837(7) 0.0288(3) Uani 1 1 d . .
P1 P 0.55881(14) 0.20837(8) 0.20882(7) 0.0256(3) Uani 1 1 d . .
P2 P 0.72532(14) 0.12201(8) 0.34159(7) 0.0257(3) Uani 1 1 d . .
O1 O 0.6673(5) 0.3564(3) 0.3739(2) 0.0398(10) Uani 1 1 d . .
O2 O 0.2761(5) 0.3157(3) 0.2854(2) 0.0408(11) Uani 1 1 d . .
O3 O 0.4577(4) 0.2017(3) 0.4604(2) 0.0370(10) Uani 1 1 d . .
C1 C 0.6171(5) 0.3005(3) 0.3529(3) 0.0266(11) Uani 1 1 d . .
C2 C 0.3634(6) 0.2745(3) 0.2983(3) 0.0295(12) Uani 1 1 d . .
C3 C 0.4814(5) 0.2013(3) 0.4108(3) 0.0225(10) Uani 1 1 d . .
C4 C 0.6536(6) -0.0200(4) 0.1807(3) 0.0347(13) Uani 1 1 d . .
H4A H 0.725925 -0.004215 0.159141 0.052 Uiso 1 1 calc R U
H4B H 0.575967 -0.033911 0.148677 0.052 Uiso 1 1 calc R U
H4C H 0.681816 -0.064283 0.208124 0.052 Uiso 1 1 calc R U
C5 C 0.6171(6) 0.0472(3) 0.2223(3) 0.0306(12) Uani 1 1 d . .
C6 C 0.5165(6) 0.0118(3) 0.2596(3) 0.0317(12) Uani 1 1 d . .
H6A H 0.566183 -0.021780 0.293121 0.038 Uiso 1 1 calc R U
H6B H 0.456490 -0.021519 0.229686 0.038 Uiso 1 1 calc R U
C7 C 0.5547(6) 0.1104(3) 0.1760(3) 0.0302(12) Uani 1 1 d . .
H7A H 0.461099 0.096518 0.159839 0.036 Uiso 1 1 calc R U
H7B H 0.600818 0.110799 0.138919 0.036 Uiso 1 1 calc R U
C8 C 0.7466(6) 0.0718(4) 0.2671(3) 0.0307(12) Uani 1 1 d . .
H8A H 0.796654 0.105795 0.242712 0.037 Uiso 1 1 calc R U
H8B H 0.801317 0.025628 0.279011 0.037 Uiso 1 1 calc R U
C9 C 0.2556(6) 0.0676(4) 0.2455(3) 0.0321(12) Uani 1 1 d . .
C10 C 0.1916(7) -0.0024(4) 0.2423(3) 0.0413(15) Uani 1 1 d . .
H10 H 0.231269 -0.044772 0.266472 0.050 Uiso 1 1 calc R U
C11 C 0.0687(7) -0.0093(5) 0.2033(3) 0.0432(16) Uani 1 1 d . .
H11 H 0.024858 -0.057419 0.200403 0.052 Uiso 1 1 calc R U
C12 C 0.0087(6) 0.0509(5) 0.1689(3) 0.0435(16) Uani 1 1 d . .
H12 H -0.075882 0.044799 0.142503 0.052 Uiso 1 1 calc R U
C13 C 0.0728(7) 0.1213(4) 0.1729(3) 0.0398(15) Uani 1 1 d . .
H13 H 0.031993 0.163628 0.148998 0.048 Uiso 1 1 calc R U
C14 C 0.1958(6) 0.1300(4) 0.2115(3) 0.0323(12) Uani 1 1 d . .
H14 H 0.238991 0.178241 0.214661 0.039 Uiso 1 1 calc R U
C15 C 0.4338(6) 0.2600(4) 0.1495(3) 0.0306(12) Uani 1 1 d . .
C16 C 0.3399(7) 0.2236(5) 0.1029(3) 0.0399(15) Uani 1 1 d . .
H16 H 0.342721 0.169569 0.098125 0.048 Uiso 1 1 calc R U
C17 C 0.2431(8) 0.2657(5) 0.0639(4) 0.0484(17) Uani 1 1 d . .
H17 H 0.178006 0.240582 0.033369 0.058 Uiso 1 1 calc R U
C18 C 0.2419(7) 0.3439(5) 0.0696(3) 0.0459(17) Uani 1 1 d . .
H18 H 0.176575 0.372760 0.042144 0.055 Uiso 1 1 calc R U
C19 C 0.3342(8) 0.3816(5) 0.1148(4) 0.0499(18) Uani 1 1 d . .
H19 H 0.332142 0.435793 0.118294 0.060 Uiso 1 1 calc R U
C20 C 0.4308(7) 0.3389(4) 0.1555(3) 0.0403(15) Uani 1 1 d . .
H20 H 0.493938 0.364118 0.186887 0.048 Uiso 1 1 calc R U
C21 C 0.7118(6) 0.2493(4) 0.1891(3) 0.0300(12) Uani 1 1 d . .
C22 C 0.7309(7) 0.2523(4) 0.1255(3) 0.0378(14) Uani 1 1 d . .
H22 H 0.664595 0.233455 0.091975 0.045 Uiso 1 1 calc R U
C23 C 0.8478(7) 0.2831(4) 0.1117(3) 0.0411(16) Uani 1 1 d . .
H23 H 0.861728 0.284427 0.068697 0.049 Uiso 1 1 calc R U
C24 C 0.9437(7) 0.3119(4) 0.1601(4) 0.0416(16) Uani 1 1 d . .
H24 H 1.022025 0.334025 0.150105 0.050 Uiso 1 1 calc R U
C25 C 0.9264(6) 0.3088(4) 0.2225(3) 0.0362(13) Uani 1 1 d . .
H25 H 0.994074 0.326765 0.255758 0.043 Uiso 1 1 calc R U
C26 C 0.8091(6) 0.2791(3) 0.2372(3) 0.0304(12) Uani 1 1 d . .
H26 H 0.795510 0.279127 0.280248 0.036 Uiso 1 1 calc R U
C27 C 0.8851(6) 0.1687(3) 0.3681(3) 0.0296(12) Uani 1 1 d . .
C28 C 0.9985(6) 0.1550(4) 0.3421(3) 0.0350(13) Uani 1 1 d . .
H28 H 0.995980 0.118981 0.308431 0.042 Uiso 1 1 calc R U
C29 C 1.1142(7) 0.1936(4) 0.3654(3) 0.0397(15) Uani 1 1 d . .
H29 H 1.190701 0.184026 0.347284 0.048 Uiso 1 1 calc R U
C30 C 1.1212(7) 0.2456(4) 0.4143(4) 0.0463(17) Uani 1 1 d . .
H30 H 1.201461 0.272460 0.429085 0.056 Uiso 1 1 calc R U
C31 C 1.0113(6) 0.2589(4) 0.4419(4) 0.0428(16) Uani 1 1 d . .
H31 H 1.016534 0.293885 0.476494 0.051 Uiso 1 1 calc R U
C32 C 0.8926(6) 0.2209(4) 0.4190(3) 0.0348(13) Uani 1 1 d . .
H32 H 0.816832 0.230290 0.437820 0.042 Uiso 1 1 calc R U
C33 C 0.7409(6) 0.0426(4) 0.3994(3) 0.0316(12) Uani 1 1 d . .
C34 C 0.8584(7) -0.0002(4) 0.4124(3) 0.0387(14) Uani 1 1 d . .
H34 H 0.928939 0.011115 0.390482 0.046 Uiso 1 1 calc R U
C35 C 0.8723(7) -0.0589(4) 0.4572(4) 0.0433(16) Uani 1 1 d . .
H35 H 0.950881 -0.088891 0.464695 0.052 Uiso 1 1 calc R U
C36 C 0.7722(8) -0.0736(4) 0.4905(3) 0.0421(15) Uani 1 1 d . .
H36 H 0.783083 -0.112301 0.522410 0.051 Uiso 1 1 calc R U
C37 C 0.6560(8) -0.0323(4) 0.4778(3) 0.0442(16) Uani 1 1 d . .
H37 H 0.585878 -0.043708 0.500037 0.053 Uiso 1 1 calc R U
C38 C 0.6410(7) 0.0257(4) 0.4328(3) 0.0377(14) Uani 1 1 d . .
H38 H 0.560948 0.054269 0.424763 0.045 Uiso 1 1 calc R U
O4 O 0.2499(13) 0.4214(8) 0.5301(5) 0.136(4) Uani 1 1 d . .
C39 C 0.197(3) 0.4909(15) 0.4918(10) 0.194(12) Uani 1 1 d . .
H39A H 0.099153 0.490158 0.481202 0.232 Uiso 1 1 calc R U
H39B H 0.226379 0.538723 0.515131 0.232 Uiso 1 1 calc R U
C40 C 0.254(2) 0.4837(14) 0.4358(10) 0.200(14) Uani 1 1 d . .
H40A H 0.293219 0.533287 0.426588 0.241 Uiso 1 1 calc R U
H40B H 0.183625 0.470698 0.399026 0.241 Uiso 1 1 calc R U
C41 C 0.3562(16) 0.4246(7) 0.4434(6) 0.100(4) Uani 1 1 d . .
H41A H 0.442751 0.446744 0.438626 0.120 Uiso 1 1 calc R U
H41B H 0.332597 0.383832 0.411016 0.120 Uiso 1 1 calc R U
C42 C 0.3623(17) 0.3938(7) 0.5084(5) 0.098(4) Uani 1 1 d . .
H42A H 0.361840 0.337141 0.507532 0.118 Uiso 1 1 calc R U
H42B H 0.444122 0.411191 0.536904 0.118 Uiso 1 1 calc R U

loop_
_atom_site_aniso_label
_atom_site_aniso_U_11
_atom_site_aniso_U_22
_atom_site_aniso_U_33
_atom_site_aniso_U_23
_atom_site_aniso_U_13
_atom_site_aniso_U_12
Mo1 0.0202(2) 0.0180(3) 0.0323(2) 0.00106(16) 0.00419(16) -0.00053(16)
S1 0.0243(6) 0.0210(7) 0.0406(7) -0.0013(5) 0.0050(5) -0.0021(5)
P1 0.0225(6) 0.0207(7) 0.0329(7) 0.0021(5) 0.0027(5) 0.0001(5)
P2 0.0226(6) 0.0212(7) 0.0334(7) 0.0027(5) 0.0053(5) 0.0008(5)
O1 0.035(2) 0.025(2) 0.058(3) 0.001(2) 0.005(2) -0.005(2)
O2 0.031(2) 0.034(3) 0.057(3) 0.006(2) 0.0063(19) 0.006(2)
O3 0.030(2) 0.038(3) 0.042(2) 0.0027(19) 0.0035(18) 0.0061(19)
C1 0.022(3) 0.024(3) 0.035(3) 0.004(2) 0.007(2) 0.004(2)
C2 0.029(3) 0.019(3) 0.042(3) 0.002(2) 0.008(2) 0.005(2)
C3 0.014(2) 0.021(3) 0.033(3) 0.003(2) 0.0034(18) -0.002(2)
C4 0.033(3) 0.022(3) 0.052(3) -0.006(3) 0.014(3) 0.001(3)
C5 0.032(3) 0.020(3) 0.039(3) -0.005(2) 0.006(2) 0.006(2)
C6 0.026(3) 0.021(3) 0.047(3) -0.002(2) 0.002(2) 0.001(2)
C7 0.027(3) 0.023(3) 0.040(3) -0.002(2) 0.003(2) -0.002(2)
C8 0.025(3) 0.025(3) 0.042(3) 0.007(2) 0.007(2) 0.000(2)
C9 0.028(3) 0.027(3) 0.043(3) -0.007(2) 0.010(2) -0.001(2)
C10 0.033(3) 0.034(4) 0.055(4) -0.003(3) 0.003(3) -0.004(3)
C11 0.033(3) 0.045(4) 0.050(4) -0.009(3) 0.001(3) -0.010(3)
C12 0.024(3) 0.052(5) 0.052(4) -0.012(3) 0.000(3) -0.002(3)
C13 0.033(3) 0.036(4) 0.047(3) -0.004(3) -0.001(3) 0.002(3)
C14 0.025(3) 0.024(3) 0.047(3) -0.003(3) 0.005(2) -0.003(2)
C15 0.032(3) 0.027(3) 0.034(3) 0.003(2) 0.006(2) 0.001(2)
C16 0.036(3) 0.045(4) 0.036(3) 0.003(3) -0.002(2) 0.004(3)
C17 0.040(4) 0.055(5) 0.049(4) 0.003(3) 0.003(3) -0.003(4)
C18 0.035(3) 0.059(5) 0.042(3) 0.020(3) 0.003(3) 0.014(3)
C19 0.043(4) 0.048(5) 0.059(4) 0.018(4) 0.010(3) 0.017(4)
C20 0.039(4) 0.035(4) 0.044(3) 0.006(3) 0.000(3) 0.003(3)
C21 0.023(3) 0.024(3) 0.043(3) 0.006(2) 0.008(2) 0.005(2)
C22 0.034(3) 0.032(3) 0.047(3) 0.005(3) 0.005(3) 0.005(3)
C23 0.045(4) 0.034(4) 0.050(4) 0.011(3) 0.025(3) 0.008(3)
C24 0.038(3) 0.023(3) 0.069(4) 0.011(3) 0.026(3) 0.003(3)
C25 0.029(3) 0.029(3) 0.052(4) 0.004(3) 0.009(3) -0.002(3)
C26 0.026(3) 0.024(3) 0.042(3) 0.005(2) 0.010(2) -0.004(2)
C27 0.028(3) 0.022(3) 0.036(3) 0.005(2) 0.000(2) -0.002(2)
C28 0.030(3) 0.033(3) 0.043(3) 0.007(3) 0.009(2) 0.000(3)
C29 0.030(3) 0.037(4) 0.051(4) 0.013(3) 0.003(3) -0.004(3)
C30 0.033(3) 0.032(4) 0.069(5) 0.008(3) -0.006(3) -0.004(3)
C31 0.027(3) 0.039(4) 0.058(4) -0.004(3) -0.004(3) 0.001(3)
C32 0.029(3) 0.034(3) 0.041(3) -0.002(3) 0.004(2) 0.002(3)
C33 0.031(3) 0.023(3) 0.040(3) 0.003(2) 0.005(2) 0.002(2)
C34 0.036(3) 0.034(4) 0.046(3) 0.011(3) 0.006(3) 0.005(3)
C35 0.033(3) 0.032(4) 0.064(4) 0.012(3) 0.005(3) 0.008(3)
C36 0.052(4) 0.028(3) 0.046(3) 0.005(3) 0.007(3) -0.001(3)
C37 0.055(4) 0.034(4) 0.048(4) 0.006(3) 0.021(3) 0.001(3)
C38 0.038(3) 0.035(4) 0.042(3) 0.009(3) 0.012(3) 0.002(3)
O4 0.131(10) 0.177(13) 0.105(7) 0.039(8) 0.037(7) 0.012(9)
C39 0.23(3) 0.22(3) 0.148(19) 0.043(19) 0.060(19) 0.09(2)
C40 0.157(18) 0.27(3) 0.21(2) 0.16(2) 0.118(17) 0.131(19)
C41 0.142(13) 0.067(8) 0.087(8) 0.007(6) 0.012(8) -0.033(8)
C42 0.153(14) 0.070(8) 0.066(6) -0.012(6) 0.005(7) -0.009(9)

loop_
_atom_type_symbol
_atom_type_description
_atom_type_scat_dispersion_real
_atom_type_scat_dispersion_imag
_atom_type_scat_source
C C 0.0181 0.0091 'International Tables Vol C Tables 4.2.6.8 and 6.1.1.4'
H H 0.0000 0.0000 'International Tables Vol C Tables 4.2.6.8 and 6.1.1.4'
Mo Mo -0.0483 2.7339 'International Tables Vol C Tables 4.2.6.8 and 6.1.1.4'
O O 0.0492 0.0322 'International Tables Vol C Tables 4.2.6.8 and 6.1.1.4'
P P 0.2955 0.4335 'International Tables Vol C Tables 4.2.6.8 and 6.1.1.4'
S S 0.3331 0.5567 'International Tables Vol C Tables 4.2.6.8 and 6.1.1.4'

loop_
_exptl_crystal_face_index_h
_exptl_crystal_face_index_k
_exptl_crystal_face_index_l
_exptl_crystal_face_perp_dist
1 11 4 0.0476
-1 -11 -4 0.0470
0 1 -13 0.0386
0 -1 13 0.0258
6 3 -6 0.1005
0 11 4 0.0314
0 -11 -4 0.0349
-7 0 0 0.1694
7 -1 0 0.1121

loop_
_geom_angle_atom_site_label_1
_geom_angle_atom_site_label_2
_geom_angle_atom_site_label_3
_geom_angle
C1 Mo1 C3 84.7(2)
C1 Mo1 C2 85.7(2)
C3 Mo1 C2 88.7(2)
C1 Mo1 P1 98.72(17)
C3 Mo1 P1 176.34(15)
C2 Mo1 P1 90.20(18)
C1 Mo1 P2 94.85(16)
C3 Mo1 P2 97.19(15)
C2 Mo1 P2 174.07(18)
P1 Mo1 P2 83.87(5)
C1 Mo1 S1 171.68(17)
C3 Mo1 S1 89.45(16)
C2 Mo1 S1 100.08(18)
P1 Mo1 S1 87.28(5)
P2 Mo1 S1 79.99(5)
C9 S1 C6 101.3(3)
C9 S1 Mo1 120.6(2)
C6 S1 Mo1 111.8(2)
C21 P1 C7 103.7(3)
C21 P1 C15 99.7(3)
C7 P1 C15 103.2(3)
C21 P1 Mo1 120.6(2)
C7 P1 Mo1 110.9(2)
C15 P1 Mo1 116.67(19)
C27 P2 C33 99.5(3)
C27 P2 C8 103.7(3)
C33 P2 C8 101.8(3)
C27 P2 Mo1 117.2(2)
C33 P2 Mo1 121.1(2)
C8 P2 Mo1 111.15(19)
O1 C1 Mo1 174.9(5)
O2 C2 Mo1 177.3(6)
O3 C3 Mo1 176.7(5)
C5 C4 H4A 109.5
C5 C4 H4B 109.5
H4A C4 H4B 109.5
C5 C4 H4C 109.5
H4A C4 H4C 109.5
H4B C4 H4C 109.5
C7 C5 C6 112.2(5)
C7 C5 C8 113.8(5)
C6 C5 C8 112.1(5)
C7 C5 C4 107.0(5)
C6 C5 C4 104.0(5)
C8 C5 C4 106.9(5)
C5 C6 S1 118.7(4)
C5 C6 H6A 107.6
S1 C6 H6A 107.6
C5 C6 H6B 107.6
S1 C6 H6B 107.6
H6A C6 H6B 107.1
C5 C7 P1 116.5(4)
C5 C7 H7A 108.2
P1 C7 H7A 108.2
C5 C7 H7B 108.2
P1 C7 H7B 108.2
H7A C7 H7B 107.3
C5 C8 P2 115.8(4)
C5 C8 H8A 108.3
P2 C8 H8A 108.3
C5 C8 H8B 108.3
P2 C8 H8B 108.3
H8A C8 H8B 107.4
C10 C9 C14 120.5(6)
C10 C9 S1 117.9(5)
C14 C9 S1 121.5(5)
C11 C10 C9 118.6(7)
C11 C10 H10 120.7
C9 C10 H10 120.7
C12 C11 C10 121.9(7)
C12 C11 H11 119.1
C10 C11 H11 119.1
C11 C12 C13 119.2(6)
C11 C12 H12 120.4
C13 C12 H12 120.4
C14 C13 C12 120.2(7)
C14 C13 H13 119.9
C12 C13 H13 119.9
C13 C14 C9 119.6(6)
C13 C14 H14 120.2
C9 C14 H14 120.2
C20 C15 C16 119.5(6)
C20 C15 P1 116.4(5)
C16 C15 P1 124.0(5)
C17 C16 C15 120.5(7)
C17 C16 H16 119.7
C15 C16 H16 119.7
C18 C17 C16 119.6(7)
C18 C17 H17 120.2
C16 C17 H17 120.2
C17 C18 C19 121.2(7)
C17 C18 H18 119.4
C19 C18 H18 119.4
C18 C19 C20 119.4(8)
C18 C19 H19 120.3
C20 C19 H19 120.3
C15 C20 C19 119.8(7)
C15 C20 H20 120.1
C19 C20 H20 120.1
C26 C21 C22 119.2(6)
C26 C21 P1 120.3(4)
C22 C21 P1 120.5(5)
C23 C22 C21 119.5(6)
C23 C22 H22 120.2
C21 C22 H22 120.2
C24 C23 C22 120.5(6)
C24 C23 H23 119.8
C22 C23 H23 119.8
C25 C24 C23 120.4(6)
C25 C24 H24 119.8
C23 C24 H24 119.8
C24 C25 C26 119.9(7)
C24 C25 H25 120.0
C26 C25 H25 120.0
C21 C26 C25 120.4(6)
C21 C26 H26 119.8
C25 C26 H26 119.8
C28 C27 C32 118.8(6)
C28 C27 P2 124.6(5)
C32 C27 P2 116.6(5)
C29 C28 C27 120.0(7)
C29 C28 H28 120.0
C27 C28 H28 120.0
C30 C29 C28 121.4(7)
C30 C29 H29 119.3
C28 C29 H29 119.3
C29 C30 C31 119.8(7)
C29 C30 H30 120.1
C31 C30 H30 120.1
C30 C31 C32 120.0(7)
C30 C31 H31 120.0
C32 C31 H31 120.0
C31 C32 C27 120.0(6)
C31 C32 H32 120.0
C27 C32 H32 120.0
C38 C33 C34 118.4(6)
C38 C33 P2 121.4(5)
C34 C33 P2 120.1(5)
C35 C34 C33 120.5(6)
C35 C34 H34 119.7
C33 C34 H34 119.7
C36 C35 C34 119.8(7)
C36 C35 H35 120.1
C34 C35 H35 120.1
C35 C36 C37 120.2(7)
C35 C36 H36 119.9
C37 C36 H36 119.9
C36 C37 C38 120.2(7)
C36 C37 H37 119.9
C38 C37 H37 119.9
C33 C38 C37 120.9(7)
C33 C38 H38 119.6
C37 C38 H38 119.6
C42 O4 C39 109.6(13)
C40 C39 O4 102.7(16)
C40 C39 H39A 111.2
O4 C39 H39A 111.2
C40 C39 H39B 111.2
O4 C39 H39B 111.2
H39A C39 H39B 109.1
C39 C40 C41 111.5(16)
C39 C40 H40A 109.3
C41 C40 H40A 109.3
C39 C40 H40B 109.3
C41 C40 H40B 109.3
H40A C40 H40B 108.0
C40 C41 C42 105.6(14)
C40 C41 H41A 110.6
C42 C41 H41A 110.6
C40 C41 H41B 110.6
C42 C41 H41B 110.6
H41A C41 H41B 108.7
O4 C42 C41 106.5(13)
O4 C42 H42A 110.4
C41 C42 H42A 110.4
O4 C42 H42B 110.4
C41 C42 H42B 110.4
H42A C42 H42B 108.6

loop_
_geom_bond_atom_site_label_1
_geom_bond_atom_site_label_2
_geom_bond_distance
Mo1 C1 1.958(6)
Mo1 C3 1.992(5)
Mo1 C2 1.994(6)
Mo1 P1 2.5174(15)
Mo1 P2 2.5386(15)
Mo1 S1 2.5515(15)
S1 C9 1.797(6)
S1 C6 1.843(6)
P1 C21 1.841(6)
P1 C7 1.847(6)
P1 C15 1.860(6)
P2 C27 1.826(6)
P2 C33 1.841(6)
P2 C8 1.858(6)
O1 C1 1.155(8)
O2 C2 1.143(8)
O3 C3 1.124(7)
C4 C5 1.556(8)
C4 H4A 0.9800
C4 H4B 0.9800
C4 H4C 0.9800
C5 C7 1.539(8)
C5 C6 1.539(8)
C5 C8 1.548(8)
C6 H6A 0.9900
C6 H6B 0.9900
C7 H7A 0.9900
C7 H7B 0.9900
C8 H8A 0.9900
C8 H8B 0.9900
C9 C10 1.384(9)
C9 C14 1.388(9)
C10 C11 1.384(9)
C10 H10 0.9500
C11 C12 1.363(11)
C11 H11 0.9500
C12 C13 1.391(10)
C12 H12 0.9500
C13 C14 1.383(9)
C13 H13 0.9500
C14 H14 0.9500
C15 C20 1.386(10)
C15 C16 1.404(9)
C16 C17 1.385(10)
C16 H16 0.9500
C17 C18 1.373(12)
C17 H17 0.9500
C18 C19 1.388(12)
C18 H18 0.9500
C19 C20 1.405(10)
C19 H19 0.9500
C20 H20 0.9500
C21 C26 1.394(9)
C21 C22 1.402(9)
C22 C23 1.393(9)
C22 H22 0.9500
C23 C24 1.384(11)
C23 H23 0.9500
C24 C25 1.371(10)
C24 H24 0.9500
C25 C26 1.396(8)
C25 H25 0.9500
C26 H26 0.9500
C27 C28 1.396(9)
C27 C32 1.408(9)
C28 C29 1.377(9)
C28 H28 0.9500
C29 C30 1.373(11)
C29 H29 0.9500
C30 C31 1.382(11)
C30 H30 0.9500
C31 C32 1.395(9)
C31 H31 0.9500
C32 H32 0.9500
C33 C38 1.380(9)
C33 C34 1.402(9)
C34 C35 1.390(10)
C34 H34 0.9500
C35 C36 1.373(10)
C35 H35 0.9500
C36 C37 1.378(11)
C36 H36 0.9500
C37 C38 1.383(10)
C37 H37 0.9500
C38 H38 0.9500
O4 C42 1.402(17)
O4 C39 1.51(2)
C39 C40 1.42(2)
C39 H39A 0.9900
C39 H39B 0.9900
C40 C41 1.46(2)
C40 H40A 0.9900
C40 H40B 0.9900
C41 C42 1.474(16)
C41 H41A 0.9900
C41 H41B 0.9900
C42 H42A 0.9900
C42 H42B 0.9900

loop_
_geom_torsion_atom_site_label_1
_geom_torsion_atom_site_label_2
_geom_torsion_atom_site_label_3
_geom_torsion_atom_site_label_4
_geom_torsion
C7 C5 C6 S1 -48.3(6)
C8 C5 C6 S1 81.2(6)
C4 C5 C6 S1 -163.6(4)
C9 S1 C6 C5 105.3(5)
Mo1 S1 C6 C5 -24.4(5)
C6 C5 C7 P1 88.8(6)
C8 C5 C7 P1 -39.9(6)
C4 C5 C7 P1 -157.8(4)
C21 P1 C7 C5 93.0(5)
C15 P1 C7 C5 -163.3(4)
Mo1 P1 C7 C5 -37.7(5)
C7 C5 C8 P2 85.2(6)
C6 C5 C8 P2 -43.5(6)
C4 C5 C8 P2 -156.8(4)
C27 P2 C8 C5 -162.3(4)
C33 P2 C8 C5 94.7(5)
Mo1 P2 C8 C5 -35.5(5)
C6 S1 C9 C10 66.5(6)
Mo1 S1 C9 C10 -169.6(4)
C6 S1 C9 C14 -117.1(5)
Mo1 S1 C9 C14 6.8(6)
C14 C9 C10 C11 1.7(10)
S1 C9 C10 C11 178.1(5)
C9 C10 C11 C12 -1.0(11)
C10 C11 C12 C13 0.2(11)
C11 C12 C13 C14 -0.2(11)
C12 C13 C14 C9 0.9(10)
C10 C9 C14 C13 -1.7(10)
S1 C9 C14 C13 -178.0(5)
C21 P1 C15 C20 -62.5(5)
C7 P1 C15 C20 -169.2(5)
Mo1 P1 C15 C20 69.0(5)
C21 P1 C15 C16 121.4(6)
C7 P1 C15 C16 14.7(6)
Mo1 P1 C15 C16 -107.1(5)
C20 C15 C16 C17 -1.3(10)
P1 C15 C16 C17 174.7(5)
C15 C16 C17 C18 2.0(11)
C16 C17 C18 C19 -1.4(11)
C17 C18 C19 C20 0.0(11)
C16 C15 C20 C19 -0.1(10)
P1 C15 C20 C19 -176.3(5)
C18 C19 C20 C15 0.7(11)
C7 P1 C21 C26 -123.9(5)
C15 P1 C21 C26 129.8(5)
Mo1 P1 C21 C26 0.8(6)
C7 P1 C21 C22 57.3(6)
C15 P1 C21 C22 -48.9(6)
Mo1 P1 C21 C22 -178.0(4)
C26 C21 C22 C23 1.6(9)
P1 C21 C22 C23 -179.7(5)
C21 C22 C23 C24 -1.1(10)
C22 C23 C24 C25 1.6(11)
C23 C24 C25 C26 -2.5(10)
C22 C21 C26 C25 -2.5(9)
P1 C21 C26 C25 178.7(5)
C24 C25 C26 C21 3.0(10)
C33 P2 C27 C28 94.4(6)
C8 P2 C27 C28 -10.3(6)
Mo1 P2 C27 C28 -133.2(5)
C33 P2 C27 C32 -84.5(5)
C8 P2 C27 C32 170.8(5)
Mo1 P2 C27 C32 48.0(5)
C32 C27 C28 C29 -1.5(9)
P2 C27 C28 C29 179.6(5)
C27 C28 C29 C30 0.3(10)
C28 C29 C30 C31 1.3(11)
C29 C30 C31 C32 -1.7(11)
C30 C31 C32 C27 0.4(11)
C28 C27 C32 C31 1.1(10)
P2 C27 C32 C31 -179.9(5)
C27 P2 C33 C38 131.6(6)
C8 P2 C33 C38 -122.1(6)
Mo1 P2 C33 C38 1.7(7)
C27 P2 C33 C34 -45.6(6)
C8 P2 C33 C34 60.7(6)
Mo1 P2 C33 C34 -175.6(5)
C38 C33 C34 C35 1.1(11)
P2 C33 C34 C35 178.4(6)
C33 C34 C35 C36 -2.2(12)
C34 C35 C36 C37 2.7(12)
C35 C36 C37 C38 -2.0(12)
C34 C33 C38 C37 -0.3(11)
P2 C33 C38 C37 -177.6(6)
C36 C37 C38 C33 0.8(12)
C42 O4 C39 C40 20(3)
O4 C39 C40 C41 -11(3)
C39 C40 C41 C42 0(3)
C39 O4 C42 C41 -20.3(19)
C40 C41 C42 O4 12.6(19)
